data_7061173
loop_
_publ_author_name
'Shyamsivappan, Selvaraj'
'Vivek, Raju'
'Suresh, Thangaraj'
'Naveen, Palanivel'
'Kaviyarasu, Adhigaman'
'Amsaveni, Sundarasamy'
'Athimoolam, Shunmuganarayanan'
'Mohan, Palathurai Subramaniam'

_publ_section_title
;
 New
 N-(3&#x2032;-acetyl-8-nitro-2,3-dihydro-1H,3&#x2032;H-spiro[quinoline-4,2&#x2032;-[1,3,4]thiadiazol]-5&#x2032;-yl)
 acetamides induced cell death in MCF-7 cells via G2/M phase cell cycle
 arrest
;
_journal_issue 6
_journal_name_full 'New Journal of Chemistry'
_journal_page_first 2817
_journal_page_last 2828
_journal_paper_doi 10.1039/D1NJ02550C
_journal_volume 46
_journal_year 2022
_chemical_formula_moiety 'C20 H19 N5 O4 S'
_chemical_formula_sum 'C20 H19 N5 O4 S'
_chemical_formula_weight 425.46
_space_group_crystal_system triclinic
_space_group_IT_number 2
_space_group_name_Hall '-P 1'
_space_group_name_H-M_alt 'P -1'
_atom_sites_solution_hydrogens mixed
_audit_creation_method SHELXL-2014
_audit_update_record
;
2020-01-28 deposited with the CCDC.	2021-12-23 downloaded from the CCDC.
;
_cell_angle_alpha 65.16(5)
_cell_angle_beta 87.05(7)
_cell_angle_gamma 84.17(7)
_cell_formula_units_Z 2
_cell_length_a 8.796(2)
_cell_length_b 11.281(3)
_cell_length_c 11.333(3)
_cell_measurement_reflns_used 2987
_cell_measurement_temperature 293(2)
_cell_measurement_theta_max 24.62
_cell_measurement_theta_min 2.14
_cell_volume 1015.2(6)
_computing_cell_refinement '<i>SAINT</i> (Bruker, 2001)'
_computing_data_collection '<i>SMART</i> (Bruker, 2001)'
_computing_data_reduction <i>SAINT</i>
_computing_molecular_graphics '<i>PLATON</i> (Spek, 2009)'
_computing_publication_material SHELXL-2014
_computing_structure_refinement SHELXL-2014
_computing_structure_solution 'SHELXL-2014 (Sheldrick, 2015)'
_diffrn_ambient_temperature 293(2)
_diffrn_measured_fraction_theta_full 0.975
_diffrn_measured_fraction_theta_max 0.999
_diffrn_measurement_device_type 'Bruker SMART APEX CCD area-detector'
_diffrn_measurement_method \w
_diffrn_radiation_source 'fine-focus sealed tube'
_diffrn_radiation_type MoK\a
_diffrn_radiation_wavelength 0.71073
_diffrn_reflns_av_R_equivalents 0.0811
_diffrn_reflns_av_unetI/netI 0.0635
_diffrn_reflns_Laue_measured_fraction_full 0.975
_diffrn_reflns_Laue_measured_fraction_max 0.999
_diffrn_reflns_limit_h_max 10
_diffrn_reflns_limit_h_min -10
_diffrn_reflns_limit_k_max 13
_diffrn_reflns_limit_k_min -13
_diffrn_reflns_limit_l_max 13
_diffrn_reflns_limit_l_min -13
_diffrn_reflns_number 19566
_diffrn_reflns_point_group_measured_fraction_full 0.975
_diffrn_reflns_point_group_measured_fraction_max 0.999
_diffrn_reflns_theta_full 25.242
_diffrn_reflns_theta_max 24.999
_diffrn_reflns_theta_min 2.147
_exptl_absorpt_coefficient_mu 0.197
_exptl_absorpt_correction_T_max 0.7461
_exptl_absorpt_correction_T_min 0.6738
_exptl_absorpt_correction_type multi-scan
_exptl_absorpt_process_details 'SADABS 2014/5'
_exptl_crystal_colour colourless
_exptl_crystal_density_diffrn 1.392
_exptl_crystal_density_method none
_exptl_crystal_description block
_exptl_crystal_F_000 444
_exptl_crystal_size_max 0.19
_exptl_crystal_size_mid 0.17
_exptl_crystal_size_min 0.14
_refine_diff_density_max 0.796
_refine_diff_density_min -0.302
_refine_diff_density_rms 0.079
_refine_ls_extinction_method none
_refine_ls_goodness_of_fit_ref 1.110
_refine_ls_hydrogen_treatment mixed
_refine_ls_matrix_type full
_refine_ls_number_parameters 277
_refine_ls_number_reflns 3591
_refine_ls_number_restraints 0
_refine_ls_restrained_S_all 1.110
_refine_ls_R_factor_all 0.0996
_refine_ls_R_factor_gt 0.0643
_refine_ls_shift/su_max 0.000
_refine_ls_shift/su_mean 0.000
_refine_ls_structure_factor_coef Fsqd
_refine_ls_weighting_details 'w=1/[\s^2^(Fo^2^)+(0.0898P)^2^+0.2080P] where P=(Fo^2^+2Fc^2^)/3'
_refine_ls_weighting_scheme calc
_refine_ls_wR_factor_gt 0.1540
_refine_ls_wR_factor_ref 0.1712
_reflns_Friedel_coverage 0.000
_reflns_number_gt 2519
_reflns_number_total 3591
_reflns_threshold_expression 'I > 2\s(I)'
_cod_data_source_file d1nj02550c2.cif
_cod_data_source_block shelx_CCDC3
_cod_depositor_comments 'Adding full bibliography for 7061170--7061176.cif.'
_cod_original_cell_volume 1015.1(6)
_cod_database_code 7061173
_shelx_space_group_comment
;
The symmetry employed for this shelxl refinement is uniquely defined
by the following loop, which should always be used as a source of
symmetry information in preference to the above space-group names.
They are only intended as comments.
;
_shelxl_version_number 2014-3

loop_
_space_group_symop_operation_xyz
'x, y, z'
'-x, -y, -z'

loop_
_atom_site_label
_atom_site_type_symbol
_atom_site_fract_x
_atom_site_fract_y
_atom_site_fract_z
_atom_site_U_iso_or_equiv
_atom_site_adp_type
_atom_site_occupancy
_atom_site_site_symmetry_order
_atom_site_calc_flag
_atom_site_refinement_flags_posn
_atom_site_refinement_flags_adp
_atom_site_refinement_flags_occupancy
_atom_site_disorder_assembly
_atom_site_disorder_group
S1 S 0.90300(10) 0.57788(8) 0.77330(8) 0.0340(3) Uani 1 1 d . . . . .
O2 O 0.7085(4) 0.2496(3) 1.2701(2) 0.0665(8) Uani 1 1 d . . . . .
O4 O 0.9113(3) 0.8261(2) 0.7091(2) 0.0525(7) Uani 1 1 d . . . . .
O3 O 0.7983(3) 0.2400(2) 0.6789(2) 0.0482(7) Uani 1 1 d . . . . .
N5 N 0.8127(3) 0.7900(2) 0.5464(2) 0.0331(7) Uani 1 1 d . . . . .
N3 N 0.8274(3) 0.4488(2) 0.6440(2) 0.0324(6) Uani 1 1 d . . . . .
N4 N 0.8017(3) 0.5812(2) 0.5579(2) 0.0331(6) Uani 1 1 d . . . . .
N2 N 0.8638(4) 0.3019(3) 1.0525(3) 0.0423(8) Uani 1 1 d . . . . .
O1 O 0.4687(4) 0.2269(4) 1.2770(3) 0.0925(12) Uani 1 1 d . . . . .
N1 N 0.5877(4) 0.2580(3) 1.2159(3) 0.0511(8) Uani 1 1 d . . . . .
C3 C 0.5856(4) 0.3082(3) 1.0748(3) 0.0357(8) Uani 1 1 d . . . . .
C4 C 0.7226(4) 0.3293(3) 1.0017(3) 0.0292(7) Uani 1 1 d . . . . .
C5 C 0.7057(3) 0.3851(3) 0.8636(3) 0.0283(7) Uani 1 1 d . . . . .
C6 C 0.8501(4) 0.4192(3) 0.7821(3) 0.0294(7) Uani 1 1 d . . . . .
C7 C 0.8340(3) 0.6536(3) 0.6140(3) 0.0302(7) Uani 1 1 d . . . . .
C8 C 0.7533(4) 0.8435(3) 0.4154(3) 0.0329(8) Uani 1 1 d . . . . .
C9 C 0.6028(4) 0.8354(4) 0.3954(4) 0.0505(10) Uani 1 1 d . . . . .
H12 H 0.5382 0.7951 0.4656 0.061 Uiso 1 1 calc R U . . .
C10 C 0.5484(5) 0.8875(5) 0.2701(5) 0.0676(12) Uani 1 1 d . . . . .
H11 H 0.4472 0.8805 0.2555 0.081 Uiso 1 1 calc R U . . .
C11 C 0.6438(5) 0.9501(4) 0.1662(4) 0.0631(12) Uani 1 1 d . . . . .
H2 H 0.6061 0.9866 0.0820 0.076 Uiso 1 1 calc R U . . .
C12 C 0.5628(4) 0.4131(3) 0.8098(3) 0.0412(9) Uani 1 1 d . . . . .
H5 H 0.5546 0.4492 0.7198 0.049 Uiso 1 1 calc R U . . .
C13 C 0.4298(4) 0.3893(4) 0.8854(4) 0.0510(10) Uani 1 1 d . . . . .
H3 H 0.3343 0.4090 0.8467 0.061 Uiso 1 1 calc R U . . .
C14 C 0.4427(4) 0.3365(4) 1.0172(4) 0.0465(9) Uani 1 1 d . . . . .
H4 H 0.3552 0.3193 1.0692 0.056 Uiso 1 1 calc R U . . .
C15 C 0.8419(4) 0.8712(3) 0.6073(3) 0.0390(8) Uani 1 1 d . . . . .
C16 C 0.7809(5) 1.0109(3) 0.5417(4) 0.0530(10) Uani 1 1 d . . . . .
H6 H 0.7948 1.0544 0.5967 0.080 Uiso 1 1 calc R U . . .
H8 H 0.6740 1.0157 0.5252 0.080 Uiso 1 1 calc R U . . .
H7 H 0.8345 1.0528 0.4609 0.080 Uiso 1 1 calc R U . . .
C17 C 0.7926(5) 0.9587(4) 0.1863(4) 0.0540(10) Uani 1 1 d . . . . .
H10 H 0.8563 1.0012 0.1161 0.065 Uiso 1 1 calc R U . . .
C18 C 0.8492(4) 0.9037(3) 0.3120(3) 0.0426(9) Uani 1 1 d . . . . .
H9 H 0.9514 0.9076 0.3262 0.051 Uiso 1 1 calc R U . . .
C19 C 0.7935(4) 0.3565(3) 0.6024(3) 0.0342(8) Uani 1 1 d . . . . .
C20 C 0.7519(5) 0.4046(4) 0.4631(3) 0.0538(10) Uani 1 1 d . . . . .
H13 H 0.7545 0.3315 0.4402 0.081 Uiso 1 1 calc R U . . .
H15 H 0.8234 0.4643 0.4096 0.081 Uiso 1 1 calc R U . . .
H14 H 0.6509 0.4488 0.4497 0.081 Uiso 1 1 calc R U . . .
C21 C 0.9787(4) 0.3125(3) 0.8478(3) 0.0368(8) Uani 1 1 d . . . . .
H16 H 0.9506 0.2284 0.8557 0.044 Uiso 1 1 calc R U . . .
H17 H 1.0714 0.3323 0.7956 0.044 Uiso 1 1 calc R U . . .
C22 C 1.0062(4) 0.3060(3) 0.9816(3) 0.0416(9) Uani 1 1 d . . . . .
H18 H 1.0734 0.2284 1.0300 0.050 Uiso 1 1 calc R U . . .
H19 H 1.0562 0.3822 0.9726 0.050 Uiso 1 1 calc R U . . .
H2N H 0.868(4) 0.271(3) 1.128(4) 0.041(11) Uiso 1 1 d . . . . .

loop_
_atom_site_aniso_label
_atom_site_aniso_U_11
_atom_site_aniso_U_22
_atom_site_aniso_U_33
_atom_site_aniso_U_23
_atom_site_aniso_U_13
_atom_site_aniso_U_12
S1 0.0438(5) 0.0354(5) 0.0251(5) -0.0131(4) -0.0047(4) -0.0089(4)
O2 0.083(2) 0.087(2) 0.0241(15) -0.0170(14) -0.0068(15) -0.0096(17)
O4 0.0759(19) 0.0455(15) 0.0389(15) -0.0165(12) -0.0194(14) -0.0134(13)
O3 0.0635(17) 0.0385(15) 0.0494(16) -0.0232(13) -0.0055(13) -0.0098(12)
N5 0.0403(17) 0.0310(15) 0.0261(15) -0.0096(12) -0.0036(12) -0.0036(12)
N3 0.0447(17) 0.0305(14) 0.0219(14) -0.0103(12) -0.0015(12) -0.0054(12)
N4 0.0448(17) 0.0327(15) 0.0222(14) -0.0117(12) -0.0022(12) -0.0036(12)
N2 0.047(2) 0.0549(19) 0.0219(17) -0.0118(15) -0.0061(15) -0.0065(14)
O1 0.078(2) 0.135(3) 0.0387(18) -0.0135(18) 0.0280(17) -0.011(2)
N1 0.067(2) 0.0482(19) 0.0319(18) -0.0118(15) 0.0108(18) -0.0053(17)
C3 0.048(2) 0.0338(18) 0.0243(18) -0.0106(14) 0.0024(16) -0.0066(15)
C4 0.0364(19) 0.0262(16) 0.0253(17) -0.0104(13) -0.0055(14) -0.0039(13)
C5 0.0297(18) 0.0303(16) 0.0241(17) -0.0102(13) -0.0029(13) -0.0032(13)
C6 0.0369(19) 0.0305(16) 0.0230(17) -0.0127(13) -0.0028(14) -0.0042(14)
C7 0.0290(18) 0.0370(18) 0.0249(17) -0.0130(14) 0.0022(14) -0.0061(14)
C8 0.0359(19) 0.0333(17) 0.0296(18) -0.0132(14) -0.0023(15) -0.0019(14)
C9 0.041(2) 0.064(2) 0.041(2) -0.0157(19) -0.0017(18) -0.0101(19)
C10 0.051(3) 0.082(3) 0.068(3) -0.026(3) -0.023(2) -0.008(2)
C11 0.078(3) 0.066(3) 0.041(3) -0.018(2) -0.024(2) 0.005(2)
C12 0.038(2) 0.055(2) 0.0295(19) -0.0168(16) -0.0059(16) -0.0019(17)
C13 0.032(2) 0.076(3) 0.040(2) -0.019(2) -0.0043(17) -0.0053(19)
C14 0.036(2) 0.058(2) 0.049(2) -0.0260(19) 0.0114(18) -0.0108(17)
C15 0.046(2) 0.0374(19) 0.036(2) -0.0163(16) 0.0006(17) -0.0097(16)
C16 0.067(3) 0.043(2) 0.054(3) -0.0247(19) -0.005(2) -0.0037(19)
C17 0.075(3) 0.052(2) 0.030(2) -0.0124(18) 0.001(2) -0.004(2)
C18 0.043(2) 0.044(2) 0.039(2) -0.0159(17) 0.0025(17) -0.0050(16)
C19 0.037(2) 0.040(2) 0.0333(19) -0.0222(17) 0.0030(15) -0.0077(15)
C20 0.078(3) 0.060(2) 0.037(2) -0.0312(19) -0.004(2) -0.012(2)
C21 0.0347(19) 0.0422(19) 0.0332(19) -0.0163(15) -0.0030(15) 0.0020(15)
C22 0.036(2) 0.046(2) 0.038(2) -0.0122(16) -0.0113(16) 0.0013(16)

loop_
_atom_type_symbol
_atom_type_description
_atom_type_scat_dispersion_real
_atom_type_scat_dispersion_imag
_atom_type_scat_source
C C 0.0033 0.0016 'International Tables Vol C Tables 4.2.6.8 and 6.1.1.4'
H H 0.0000 0.0000 'International Tables Vol C Tables 4.2.6.8 and 6.1.1.4'
N N 0.0061 0.0033 'International Tables Vol C Tables 4.2.6.8 and 6.1.1.4'
O O 0.0106 0.0060 'International Tables Vol C Tables 4.2.6.8 and 6.1.1.4'
S S 0.1246 0.1234 'International Tables Vol C Tables 4.2.6.8 and 6.1.1.4'

loop_
_geom_angle_atom_site_label_1
_geom_angle_atom_site_label_2
_geom_angle_atom_site_label_3
_geom_angle
_geom_angle_site_symmetry_1
_geom_angle_site_symmetry_3
_geom_angle_publ_flag
C7 S1 C6 88.65(15) . . ?
C7 N5 C15 120.2(3) . . ?
C7 N5 C8 117.9(3) . . ?
C15 N5 C8 121.8(3) . . ?
C19 N3 N4 117.8(3) . . ?
C19 N3 C6 123.1(2) . . ?
N4 N3 C6 117.1(2) . . ?
C7 N4 N3 109.5(3) . . ?
C4 N2 C22 126.0(3) . . ?
C4 N2 H2N 116(3) . . ?
C22 N2 H2N 117(3) . . ?
O1 N1 O2 121.9(3) . . ?
O1 N1 C3 118.9(4) . . ?
O2 N1 C3 119.2(3) . . ?
C14 C3 C4 122.4(3) . . ?
C14 C3 N1 116.7(3) . . ?
C4 C3 N1 120.8(3) . . ?
N2 C4 C3 124.8(3) . . ?
N2 C4 C5 119.4(3) . . ?
C3 C4 C5 115.7(3) . . ?
C12 C5 C4 120.4(3) . . ?
C12 C5 C6 122.6(3) . . ?
C4 C5 C6 116.9(3) . . ?
N3 C6 C5 113.2(3) . . ?
N3 C6 C21 114.4(3) . . ?
C5 C6 C21 109.1(3) . . ?
N3 C6 S1 102.35(19) . . ?
C5 C6 S1 108.3(2) . . ?
C21 C6 S1 109.2(2) . . ?
N4 C7 N5 119.2(3) . . ?
N4 C7 S1 118.8(2) . . ?
N5 C7 S1 122.0(2) . . ?
C9 C8 C18 120.6(3) . . ?
C9 C8 N5 120.2(3) . . ?
C18 C8 N5 119.1(3) . . ?
C8 C9 C10 119.3(4) . . ?
C8 C9 H12 120.3 . . ?
C10 C9 H12 120.3 . . ?
C9 C10 C11 120.1(4) . . ?
C9 C10 H11 119.9 . . ?
C11 C10 H11 119.9 . . ?
C17 C11 C10 120.4(4) . . ?
C17 C11 H2 119.8 . . ?
C10 C11 H2 119.8 . . ?
C5 C12 C13 122.3(3) . . ?
C5 C12 H5 118.8 . . ?
C13 C12 H5 118.8 . . ?
C14 C13 C12 118.5(3) . . ?
C14 C13 H3 120.7 . . ?
C12 C13 H3 120.7 . . ?
C13 C14 C3 120.6(3) . . ?
C13 C14 H4 119.7 . . ?
C3 C14 H4 119.7 . . ?
O4 C15 N5 120.3(3) . . ?
O4 C15 C16 123.4(3) . . ?
N5 C15 C16 116.3(3) . . ?
C15 C16 H6 109.5 . . ?
C15 C16 H8 109.5 . . ?
H6 C16 H8 109.5 . . ?
C15 C16 H7 109.5 . . ?
H6 C16 H7 109.5 . . ?
H8 C16 H7 109.5 . . ?
C11 C17 C18 119.8(4) . . ?
C11 C17 H10 120.1 . . ?
C18 C17 H10 120.1 . . ?
C8 C18 C17 119.6(4) . . ?
C8 C18 H9 120.2 . . ?
C17 C18 H9 120.2 . . ?
O3 C19 N3 120.1(3) . . ?
O3 C19 C20 122.9(3) . . ?
N3 C19 C20 117.0(3) . . ?
C19 C20 H13 109.5 . . ?
C19 C20 H15 109.5 . . ?
H13 C20 H15 109.5 . . ?
C19 C20 H14 109.5 . . ?
H13 C20 H14 109.5 . . ?
H15 C20 H14 109.5 . . ?
C22 C21 C6 109.1(3) . . ?
C22 C21 H16 109.9 . . ?
C6 C21 H16 109.9 . . ?
C22 C21 H17 109.9 . . ?
C6 C21 H17 109.9 . . ?
H16 C21 H17 108.3 . . ?
N2 C22 C21 110.9(3) . . ?
N2 C22 H18 109.5 . . ?
C21 C22 H18 109.5 . . ?
N2 C22 H19 109.5 . . ?
C21 C22 H19 109.5 . . ?
H18 C22 H19 108.0 . . ?

loop_
_geom_bond_atom_site_label_1
_geom_bond_atom_site_label_2
_geom_bond_distance
_geom_bond_site_symmetry_2
_geom_bond_publ_flag
S1 C7 1.752(3) . ?
S1 C6 1.856(3) . ?
O2 N1 1.230(4) . ?
O4 C15 1.216(4) . ?
O3 C19 1.231(4) . ?
N5 C7 1.398(4) . ?
N5 C15 1.406(4) . ?
N5 C8 1.452(4) . ?
N3 C19 1.374(4) . ?
N3 N4 1.401(4) . ?
N3 C6 1.476(4) . ?
N4 C7 1.286(4) . ?
N2 C4 1.347(4) . ?
N2 C22 1.447(5) . ?
N2 H2N 0.77(4) . ?
O1 N1 1.223(4) . ?
N1 C3 1.455(4) . ?
C3 C14 1.391(5) . ?
C3 C4 1.410(5) . ?
C4 C5 1.429(4) . ?
C5 C12 1.373(4) . ?
C5 C6 1.515(4) . ?
C6 C21 1.530(5) . ?
C8 C9 1.373(5) . ?
C8 C18 1.375(5) . ?
C9 C10 1.379(5) . ?
C9 H12 0.9300 . ?
C10 C11 1.382(6) . ?
C10 H11 0.9300 . ?
C11 C17 1.359(6) . ?
C11 H2 0.9300 . ?
C12 C13 1.394(5) . ?
C12 H5 0.9300 . ?
C13 C14 1.362(5) . ?
C13 H3 0.9300 . ?
C14 H4 0.9300 . ?
C15 C16 1.487(5) . ?
C16 H6 0.9600 . ?
C16 H8 0.9600 . ?
C16 H7 0.9600 . ?
C17 C18 1.389(5) . ?
C17 H10 0.9300 . ?
C18 H9 0.9300 . ?
C19 C20 1.490(5) . ?
C20 H13 0.9600 . ?
C20 H15 0.9600 . ?
C20 H14 0.9600 . ?
C21 C22 1.519(5) . ?
C21 H16 0.9700 . ?
C21 H17 0.9700 . ?
C22 H18 0.9700 . ?
C22 H19 0.9700 . ?

loop_
_geom_hbond_atom_site_label_D
_geom_hbond_atom_site_label_H
_geom_hbond_atom_site_label_A
_geom_hbond_distance_DH
_geom_hbond_distance_HA
_geom_hbond_distance_DA
_geom_hbond_angle_DHA
_geom_hbond_site_symmetry_A
C16 H6 O3 0.96 2.63 3.549(4) 161.1 1_565
C16 H7 O2 0.96 2.56 3.166(5) 121.3 1_564
C18 H9 O3 0.93 2.64 3.336(5) 132.5 2_766
C20 H13 O2 0.96 2.53 3.379(5) 147.9 1_554
C21 H16 O3 0.97 2.42 2.956(4) 114.5 .
N2 H2N O2 0.77(4) 2.03(4) 2.625(4) 133(3) .
N2 H2N O4 0.77(4) 2.58(4) 3.161(5) 134(3) 2_767

loop_
_geom_torsion_atom_site_label_1
_geom_torsion_atom_site_label_2
_geom_torsion_atom_site_label_3
_geom_torsion_atom_site_label_4
_geom_torsion
_geom_torsion_site_symmetry_1
_geom_torsion_site_symmetry_2
_geom_torsion_site_symmetry_3
_geom_torsion_site_symmetry_4
_geom_torsion_publ_flag
C19 N3 N4 C7 177.6(3) . . . . ?
C6 N3 N4 C7 13.1(4) . . . . ?
O1 N1 C3 C14 9.7(5) . . . . ?
O2 N1 C3 C14 -169.5(3) . . . . ?
O1 N1 C3 C4 -171.7(3) . . . . ?
O2 N1 C3 C4 9.1(5) . . . . ?
C22 N2 C4 C3 171.3(3) . . . . ?
C22 N2 C4 C5 -9.4(5) . . . . ?
C14 C3 C4 N2 -179.0(3) . . . . ?
N1 C3 C4 N2 2.5(5) . . . . ?
C14 C3 C4 C5 1.6(4) . . . . ?
N1 C3 C4 C5 -176.9(3) . . . . ?
N2 C4 C5 C12 179.6(3) . . . . ?
C3 C4 C5 C12 -0.9(4) . . . . ?
N2 C4 C5 C6 -4.3(4) . . . . ?
C3 C4 C5 C6 175.2(3) . . . . ?
C19 N3 C6 C5 -67.0(4) . . . . ?
N4 N3 C6 C5 96.7(3) . . . . ?
C19 N3 C6 C21 58.8(4) . . . . ?
N4 N3 C6 C21 -137.6(3) . . . . ?
C19 N3 C6 S1 176.7(2) . . . . ?
N4 N3 C6 S1 -19.6(3) . . . . ?
C12 C5 C6 N3 -16.5(4) . . . . ?
C4 C5 C6 N3 167.5(2) . . . . ?
C12 C5 C6 C21 -145.1(3) . . . . ?
C4 C5 C6 C21 38.9(3) . . . . ?
C12 C5 C6 S1 96.2(3) . . . . ?
C4 C5 C6 S1 -79.8(3) . . . . ?
C7 S1 C6 N3 15.6(2) . . . . ?
C7 S1 C6 C5 -104.2(2) . . . . ?
C7 S1 C6 C21 137.1(2) . . . . ?
N3 N4 C7 N5 -178.3(2) . . . . ?
N3 N4 C7 S1 1.5(4) . . . . ?
C15 N5 C7 N4 177.7(3) . . . . ?
C8 N5 C7 N4 0.5(4) . . . . ?
C15 N5 C7 S1 -2.1(4) . . . . ?
C8 N5 C7 S1 -179.3(2) . . . . ?
C6 S1 C7 N4 -11.1(3) . . . . ?
C6 S1 C7 N5 168.6(3) . . . . ?
C7 N5 C8 C9 72.5(4) . . . . ?
C15 N5 C8 C9 -104.6(4) . . . . ?
C7 N5 C8 C18 -108.3(3) . . . . ?
C15 N5 C8 C18 74.5(4) . . . . ?
C18 C8 C9 C10 0.5(5) . . . . ?
N5 C8 C9 C10 179.6(3) . . . . ?
C8 C9 C10 C11 -1.6(6) . . . . ?
C9 C10 C11 C17 1.3(7) . . . . ?
C4 C5 C12 C13 0.2(5) . . . . ?
C6 C5 C12 C13 -175.7(3) . . . . ?
C5 C12 C13 C14 0.1(5) . . . . ?
C12 C13 C14 C3 0.6(5) . . . . ?
C4 C3 C14 C13 -1.5(5) . . . . ?
N1 C3 C14 C13 177.1(3) . . . . ?
C7 N5 C15 O4 13.3(5) . . . . ?
C8 N5 C15 O4 -169.6(3) . . . . ?
C7 N5 C15 C16 -165.4(3) . . . . ?
C8 N5 C15 C16 11.7(5) . . . . ?
C10 C11 C17 C18 0.3(6) . . . . ?
C9 C8 C18 C17 1.0(5) . . . . ?
N5 C8 C18 C17 -178.1(3) . . . . ?
C11 C17 C18 C8 -1.4(5) . . . . ?
N4 N3 C19 O3 -172.1(3) . . . . ?
C6 N3 C19 O3 -8.5(5) . . . . ?
N4 N3 C19 C20 7.9(4) . . . . ?
C6 N3 C19 C20 171.5(3) . . . . ?
N3 C6 C21 C22 171.4(3) . . . . ?
C5 C6 C21 C22 -60.6(3) . . . . ?
S1 C6 C21 C22 57.5(3) . . . . ?
C4 N2 C22 C21 -14.1(5) . . . . ?
C6 C21 C22 N2 48.4(4) . . . . ?
